data_7042422
loop_
_publ_author_name
'Han, Yongqiang'
'Yan, Pengfei'
'Sun, Jingwen'
'An, Guanghui'
'Yao, Xu'
'Li, Yuxin'
'Li, Guangming'

_publ_section_title
;
 Luminescence and white-light emitting luminescent sensor of
 tetrafluoroterephthalate-lanthanide metal-organic frameworks.
;
_journal_issue 14
_journal_name_full 'Dalton transactions (Cambridge, England : 2003)'
_journal_page_first 4642
_journal_page_last 4653
_journal_paper_doi 10.1039/c7dt00215g
_journal_volume 46
_journal_year 2017
_chemical_formula_moiety 'C12 H4 F6 Nd O8'
_chemical_formula_sum 'C12 H4 F6 Nd O8'
_chemical_formula_weight 534.39
_space_group_crystal_system monoclinic
_space_group_IT_number 12
_space_group_name_Hall '-C 2y'
_space_group_name_H-M_alt 'C 1 2/m 1'
_symmetry_space_group_name_Hall '-C 2y'
_symmetry_space_group_name_H-M 'C 1 2/m 1'
_atom_sites_solution_hydrogens difmap
_audit_creation_date 2017-03-07
_audit_creation_method
;
Olex2 1.2
(compiled 2017.03.02 svn.r3394 for OlexSys, GUI svn.r5324)
;
_audit_update_record
;
2017-03-08 deposited with the CCDC.
2017-03-09 downloaded from the CCDC.
;
_cell_angle_alpha 90
_cell_angle_beta 125.732(5)
_cell_angle_gamma 90
_cell_formula_units_Z 4
_cell_length_a 14.025(5)
_cell_length_b 11.325(5)
_cell_length_c 11.715(5)
_cell_measurement_reflns_used 1547
_cell_measurement_temperature 293(2)
_cell_measurement_theta_max 29.3584
_cell_measurement_theta_min 3.5720
_cell_volume 1510.5(11)
_computing_data_collection
'CrysAlisPro, Agilent Technologies,Version 1.171.35.21 (release 20-01-2012 CrysAlis171 .NET)(compiled Jan 23 2012,18:06:46)'
_computing_molecular_graphics 'Olex2 (Dolomanov et al., 2009)'
_computing_publication_material '(K. Brandenburg, Diamond 3.1, 2009)'
_computing_structure_refinement 'ShelXL (Sheldrick, 2015)'
_computing_structure_solution 'SHELXS-2016/6 (Sheldrick, 2015)'
_diffrn_ambient_temperature 293(2)
_diffrn_measured_fraction_theta_full 0.997
_diffrn_measured_fraction_theta_max 0.997
_diffrn_measurement_device_type 'multiwire proportional'
_diffrn_measurement_method 'phi and omega scans'
_diffrn_radiation_monochromator graphite
_diffrn_radiation_type MoK\a
_diffrn_radiation_wavelength 0.71069
_diffrn_reflns_av_R_equivalents 0.0374
_diffrn_reflns_av_unetI/netI 0.0510
_diffrn_reflns_Laue_measured_fraction_full 0.997
_diffrn_reflns_Laue_measured_fraction_max 0.997
_diffrn_reflns_limit_h_max 16
_diffrn_reflns_limit_h_min -16
_diffrn_reflns_limit_k_max 13
_diffrn_reflns_limit_k_min -11
_diffrn_reflns_limit_l_max 11
_diffrn_reflns_limit_l_min -13
_diffrn_reflns_number 2773
_diffrn_reflns_point_group_measured_fraction_full 0.997
_diffrn_reflns_point_group_measured_fraction_max 0.997
_diffrn_reflns_theta_full 24.999
_diffrn_reflns_theta_max 24.999
_diffrn_reflns_theta_min 3.579
_exptl_absorpt_coefficient_mu 3.551
_exptl_absorpt_correction_T_max 0.587
_exptl_absorpt_correction_T_min 0.469
_exptl_absorpt_correction_type multi-scan
_exptl_absorpt_process_details
;
CrysAlisPro, Agilent Technologies,
Version 1.171.35.21 (release 20-01-2012 CrysAlis171 .NET)
(compiled Jan 23 2012,18:06:46)
Empirical absorption correction using spherical harmonics,
 implemented in SCALE3 ABSPACK scaling algorithm.
;
_exptl_crystal_colour purple
_exptl_crystal_density_diffrn 2.350
_exptl_crystal_description block
_exptl_crystal_F_000 1056
_exptl_crystal_size_max 0.23
_exptl_crystal_size_mid 0.18
_exptl_crystal_size_min 0.15
_refine_diff_density_max 0.931
_refine_diff_density_min -1.058
_refine_diff_density_rms 0.139
_refine_ls_extinction_method none
_refine_ls_goodness_of_fit_ref 1.057
_refine_ls_hydrogen_treatment constr
_refine_ls_matrix_type full
_refine_ls_number_parameters 134
_refine_ls_number_reflns 1406
_refine_ls_number_restraints 0
_refine_ls_restrained_S_all 1.057
_refine_ls_R_factor_all 0.0293
_refine_ls_R_factor_gt 0.0274
_refine_ls_shift/su_max 0.000
_refine_ls_shift/su_mean 0.000
_refine_ls_structure_factor_coef Fsqd
_refine_ls_weighting_details 'w=1/[\s^2^(Fo^2^)+(0.0278P)^2^] where P=(Fo^2^+2Fc^2^)/3'
_refine_ls_weighting_scheme calc
_refine_ls_wR_factor_gt 0.0639
_refine_ls_wR_factor_ref 0.0657
_reflns_Friedel_coverage 0.000
_reflns_number_gt 1325
_reflns_number_total 1410
_reflns_threshold_expression 'I > 2\s(I)'
_cod_data_source_file c7dt00215g2.cif
_cod_data_source_block 5-nd_sq
_cod_depositor_comments 'Adding full bibliography for 7042409--7042422.cif.'
_cod_database_code 7042422
_shelx_shelxl_version_number 2016/6
_shelx_space_group_comment
;
The symmetry employed for this shelxl refinement is uniquely defined
by the following loop, which should always be used as a source of
symmetry information in preference to the above space-group names.
They are only intended as comments.
;
_olex2_refinement_description
;
1. Fixed Uiso
 At 1.2 times of:
  All O(H,H) groups
2.a Riding coordinates:
 O1(H1A,H1B)
;
_olex2_submission_special_instructions 'No special instructions were received'

loop_
_space_group_symop_operation_xyz
'x, y, z'
'-x, y, -z'
'x+1/2, y+1/2, z'
'-x+1/2, y+1/2, -z'
'-x, -y, -z'
'x, -y, z'
'-x+1/2, -y+1/2, -z'
'x+1/2, -y+1/2, z'

loop_
_atom_site_label
_atom_site_type_symbol
_atom_site_fract_x
_atom_site_fract_y
_atom_site_fract_z
_atom_site_U_iso_or_equiv
_atom_site_adp_type
_atom_site_occupancy
_atom_site_site_symmetry_order
_atom_site_calc_flag
_atom_site_refinement_flags_posn
_atom_site_refinement_flags_adp
_atom_site_refinement_flags_occupancy
Nd1 Nd -0.16251(2) 0.000000 -0.03462(3) 0.01356(13) Uani 1 2 d S T P
F3 F 0.1423(3) 0.2103(3) 0.6333(3) 0.0523(9) Uani 1 1 d . . .
F2 F 0.1313(3) 0.2065(3) 0.4024(3) 0.0528(9) Uani 1 1 d . . .
O2 O -0.0907(3) 0.1955(3) -0.0273(4) 0.0353(8) Uani 1 1 d . . .
O5 O 0.1613(3) 0.0967(3) 0.8400(3) 0.0391(9) Uani 1 1 d . . .
O1 O -0.3366(3) -0.1331(3) -0.1542(3) 0.0387(9) Uani 1 1 d . . .
H1A H -0.410861 -0.128430 -0.208958 0.046 Uiso 1 1 d R . .
H1B H -0.319961 -0.207770 -0.152198 0.046 Uiso 1 1 d R . .
O3 O 0.0458(3) 0.000000 0.1530(4) 0.0248(10) Uani 1 2 d S T P
O4 O 0.2378(4) 0.000000 0.2948(5) 0.0453(15) Uani 1 2 d S T P
C1 C 0.000000 0.2423(5) 0.000000 0.0245(14) Uani 1 2 d S T P
C2 C 0.000000 0.3752(5) 0.000000 0.0237(14) Uani 1 2 d S T P
C4 C 0.1412(5) 0.000000 0.2741(6) 0.0228(14) Uani 1 2 d S T P
C5 C 0.1357(5) 0.000000 0.4002(6) 0.0250(15) Uani 1 2 d S T P
C6 C 0.1362(4) 0.1040(4) 0.4618(5) 0.0281(11) Uani 1 1 d . . .
C7 C 0.1418(4) 0.1034(4) 0.5830(4) 0.0283(11) Uani 1 1 d . . .
C8 C 0.1461(5) 0.000000 0.6493(6) 0.0241(15) Uani 1 2 d S T P
C3 C 0.0518(4) 0.4392(4) 0.1228(5) 0.0244(10) Uani 1 1 d . . .
C9 C 0.1574(5) 0.000000 0.7858(6) 0.0246(15) Uani 1 2 d S T P
F1 F 0.1009(2) 0.3816(2) 0.2451(3) 0.0392(7) Uani 1 1 d . . .

loop_
_atom_site_aniso_label
_atom_site_aniso_U_11
_atom_site_aniso_U_22
_atom_site_aniso_U_33
_atom_site_aniso_U_23
_atom_site_aniso_U_13
_atom_site_aniso_U_12
Nd1 0.0175(2) 0.0137(2) 0.01267(19) 0.000 0.01060(15) 0.000
F3 0.103(3) 0.0308(18) 0.0409(18) -0.0062(14) 0.0523(18) -0.0009(17)
F2 0.096(3) 0.0357(19) 0.0394(18) 0.0031(14) 0.0466(18) -0.0114(17)
O2 0.0298(18) 0.0177(19) 0.058(2) 0.0048(16) 0.0256(16) -0.0019(14)
O5 0.067(2) 0.034(2) 0.0289(19) -0.0082(15) 0.0355(18) -0.0177(18)
O1 0.0257(17) 0.041(2) 0.045(2) -0.0155(17) 0.0188(15) -0.0094(15)
O3 0.022(2) 0.036(3) 0.014(2) 0.000 0.0089(18) 0.000
O4 0.022(2) 0.098(5) 0.020(2) 0.000 0.014(2) 0.000
C1 0.027(3) 0.009(3) 0.035(4) 0.000 0.017(3) 0.000
C2 0.023(3) 0.012(3) 0.042(4) 0.000 0.022(3) 0.000
C4 0.024(3) 0.031(4) 0.016(3) 0.000 0.013(3) 0.000
C5 0.017(3) 0.046(5) 0.014(3) 0.000 0.010(3) 0.000
C6 0.040(3) 0.027(3) 0.021(2) 0.003(2) 0.019(2) -0.003(2)
C7 0.034(3) 0.034(3) 0.020(2) -0.004(2) 0.017(2) 0.000(2)
C8 0.021(3) 0.034(4) 0.015(3) 0.000 0.009(3) 0.000
C3 0.024(2) 0.016(2) 0.037(3) 0.005(2) 0.020(2) 0.0058(19)
C9 0.019(3) 0.037(4) 0.018(3) 0.000 0.011(3) 0.000
F1 0.0484(17) 0.0271(16) 0.0367(17) 0.0108(12) 0.0217(13) 0.0039(13)

loop_
_atom_type_symbol
_atom_type_description
_atom_type_scat_dispersion_real
_atom_type_scat_dispersion_imag
_atom_type_scat_source
C C 0.0033 0.0016 'International Tables Vol C Tables 4.2.6.8 and 6.1.1.4'
H H 0.0000 0.0000 'International Tables Vol C Tables 4.2.6.8 and 6.1.1.4'
F F 0.0171 0.0103 'International Tables Vol C Tables 4.2.6.8 and 6.1.1.4'
Nd Nd -0.1943 3.0179 'International Tables Vol C Tables 4.2.6.8 and 6.1.1.4'
O O 0.0106 0.0060 'International Tables Vol C Tables 4.2.6.8 and 6.1.1.4'

loop_
_geom_angle_atom_site_label_1
_geom_angle_atom_site_label_2
_geom_angle_atom_site_label_3
_geom_angle
_geom_angle_site_symmetry_1
_geom_angle_site_symmetry_3
O2 Nd1 O2 133.13(15) 6 .
O2 Nd1 O5 125.77(11) 6 2_556
O2 Nd1 O5 77.71(12) . 2_556
O2 Nd1 O5 77.71(12) 6 5_556
O2 Nd1 O5 125.77(11) . 5_556
O2 Nd1 O1 73.50(11) 6 .
O2 Nd1 O1 145.81(11) . .
O2 Nd1 O1 145.81(11) 6 6
O2 Nd1 O1 73.50(11) . 6
O2 Nd1 O3 69.61(9) . 5
O2 Nd1 O3 73.18(8) 6 .
O2 Nd1 O3 69.61(9) 6 5
O2 Nd1 O3 73.18(8) . .
O2 Nd1 O4 85.19(9) 6 5
O2 Nd1 O4 85.19(9) . 5
O2 Nd1 C4 76.40(9) 6 5
O2 Nd1 C4 76.40(9) . 5
O2 Nd1 C9 101.63(10) 6 5_556
O2 Nd1 C9 101.63(10) . 5_556
O5 Nd1 O5 51.52(16) 2_556 5_556
O5 Nd1 O3 141.32(10) 5_556 5
O5 Nd1 O3 141.32(10) 2_556 5
O5 Nd1 O4 148.33(10) 2_556 5
O5 Nd1 O4 148.33(10) 5_556 5
O5 Nd1 C4 153.79(9) 5_556 5
O5 Nd1 C4 153.79(9) 2_556 5
O5 Nd1 C9 25.77(8) 2_556 5_556
O5 Nd1 C9 25.77(8) 5_556 5_556
O1 Nd1 O5 74.47(11) 6 2_556
O1 Nd1 O5 104.98(12) 6 5_556
O1 Nd1 O5 104.98(12) . 2_556
O1 Nd1 O5 74.47(11) . 5_556
O1 Nd1 O1 74.53(17) . 6
O1 Nd1 O3 113.66(10) . 5
O1 Nd1 O3 113.66(10) 6 5
O1 Nd1 O4 75.20(11) 6 5
O1 Nd1 O4 75.20(11) . 5
O1 Nd1 C4 94.27(12) 6 5
O1 Nd1 C4 94.27(12) . 5
O1 Nd1 C9 90.35(12) . 5_556
O1 Nd1 C9 90.35(12) 6 5_556
O3 Nd1 O5 79.16(12) . 2_556
O3 Nd1 O5 79.16(12) . 5_556
O3 Nd1 O1 141.01(9) . .
O3 Nd1 O1 141.01(9) . 6
O3 Nd1 O3 72.14(15) . 5
O3 Nd1 O4 121.14(15) . 5
O3 Nd1 C4 97.06(16) . 5
O3 Nd1 C4 24.92(13) 5 5
O3 Nd1 C9 77.14(16) . 5_556
O3 Nd1 C9 149.28(14) 5 5_556
O4 Nd1 O3 49.00(13) 5 5
O4 Nd1 C4 24.09(14) 5 5
O4 Nd1 C9 161.72(16) 5 5_556
C9 Nd1 C4 174.19(15) 5_556 5
C1 O2 Nd1 138.4(3) . .
C9 O5 Nd1 93.1(3) . 5_556
Nd1 O1 H1A 139.0 . .
Nd1 O1 H1B 114.4 . .
H1A O1 H1B 105.8 . .
Nd1 O3 Nd1 107.86(15) . 5
C4 O3 Nd1 161.3(4) . .
C4 O3 Nd1 90.8(4) . 5
C4 O4 Nd1 97.1(4) . 5
O2 C1 O2 129.3(6) . 2
O2 C1 C2 115.4(3) 2 .
O2 C1 C2 115.4(3) . .
C3 C2 C1 121.7(3) . .
C3 C2 C1 121.7(3) 2 .
C3 C2 C3 116.6(6) . 2
O3 C4 Nd1 64.2(3) . 5
O3 C4 C5 118.1(5) . .
O4 C4 Nd1 58.8(3) . 5
O4 C4 O3 123.0(6) . .
O4 C4 C5 118.9(5) . .
C5 C4 Nd1 177.7(4) . 5
C6 C5 C4 121.3(3) . .
C6 C5 C4 121.3(3) 6 .
C6 C5 C6 117.2(6) . 6
F2 C6 C5 119.1(4) . .
F2 C6 C7 119.9(4) . .
C7 C6 C5 121.1(5) . .
F3 C7 C6 115.5(4) . .
F3 C7 C8 121.8(4) . .
C6 C7 C8 122.7(5) . .
C7 C8 C7 115.1(6) . 6
C7 C8 C9 122.4(3) . .
C7 C8 C9 122.4(3) 6 .
C3 C3 C2 121.7(3) 6_565 .
F1 C3 C2 119.2(4) . .
F1 C3 C3 119.1(2) . 6_565
O5 C9 Nd1 61.1(3) . 5_556
O5 C9 Nd1 61.1(3) 6 5_556
O5 C9 O5 122.2(6) 6 .
O5 C9 C8 118.9(3) . .
O5 C9 C8 118.9(3) 6 .
C8 C9 Nd1 176.2(4) . 5_556

loop_
_geom_bond_atom_site_label_1
_geom_bond_atom_site_label_2
_geom_bond_distance
_geom_bond_site_symmetry_2
Nd1 O2 2.413(3) 6
Nd1 O2 2.413(3) .
Nd1 O5 2.520(3) 2_556
Nd1 O5 2.520(3) 5_556
Nd1 O1 2.490(3) 6
Nd1 O1 2.490(3) .
Nd1 O3 2.422(4) .
Nd1 O3 2.693(4) 5
Nd1 O4 2.578(5) 5
Nd1 C4 2.990(6) 5
Nd1 C9 2.873(6) 5_556
F3 C7 1.345(6) .
F2 C6 1.335(5) .
O2 C1 1.235(4) .
O5 C9 1.251(4) .
O1 H1A 0.8481 .
O1 H1B 0.8734 .
O3 C4 1.260(7) .
O4 C4 1.230(7) .
C1 C2 1.506(8) .
C2 C3 1.380(5) 2
C2 C3 1.380(5) .
C4 C5 1.523(8) .
C5 C6 1.379(6) .
C5 C6 1.379(6) 6
C6 C7 1.375(7) .
C7 C8 1.387(6) .
C8 C9 1.512(9) .
C3 C3 1.377(9) 6_565
C3 F1 1.342(5) .
